data_7228623
loop_
_publ_author_name
'Niu, Siwen'
'Liu, Dong'
'Shao, Zongze'
'Proksch, Peter'
'Lin, Wenhan'

_publ_section_title
;
 Eutypellazines A--M, thiodiketopiperazine-type alkaloids from deep sea
 derived fungus Eutypella sp. MCCC 3A00281
;
_journal_issue 53
_journal_name_full 'RSC Adv.'
_journal_page_first 33580
_journal_paper_doi 10.1039/C7RA05774A
_journal_volume 7
_journal_year 2017
_chemical_absolute_configuration ad
_chemical_formula_moiety 'C19 H24 N2 O6 S2, H2 O, C H4 O'
_chemical_formula_sum 'C20 H30 N2 O8 S2'
_chemical_formula_weight 490.58
_chemical_name_systematic
;
 ? 
;
_space_group_crystal_system orthorhombic
_space_group_IT_number 19
_space_group_name_Hall 'P 2ac 2ab'
_space_group_name_H-M_alt 'P 21 21 21'
_symmetry_space_group_name_Hall 'P 2ac 2ab'
_symmetry_space_group_name_H-M 'P 21 21 21'
_atom_sites_solution_hydrogens geom
_atom_sites_solution_primary direct
_atom_sites_solution_secondary difmap
_audit_creation_date 2015-06-05
_audit_creation_method
;
  Olex2 1.1
  (compiled 2011.02.15 svn.r1672, GUI svn.r3494)
;
_audit_update_record
;
2015-08-03 deposited with the CCDC.
2017-06-27 downloaded from the CCDC.
;
_cell_angle_alpha 90.00
_cell_angle_beta 90.00
_cell_angle_gamma 90.00
_cell_formula_units_Z 4
_cell_length_a 9.16165(19)
_cell_length_b 9.5804(2)
_cell_length_c 25.5833(6)
_cell_measurement_reflns_used 4002
_cell_measurement_temperature 103.3
_cell_measurement_theta_max 71.0370
_cell_measurement_theta_min 3.4523
_cell_volume 2245.50(8)
_computing_cell_refinement
;
CrysAlisPro, Agilent Technologies,
Version 1.171.35.11 (release 16-05-2011 CrysAlis171 .NET)
(compiled May 16 2011,17:55:39)
;
_computing_data_collection
;
CrysAlisPro, Agilent Technologies,
Version 1.171.35.11 (release 16-05-2011 CrysAlis171 .NET)
(compiled May 16 2011,17:55:39)
;
_computing_data_reduction
;
CrysAlisPro, Agilent Technologies,
Version 1.171.35.11 (release 16-05-2011 CrysAlis171 .NET)
(compiled May 16 2011,17:55:39)
;
_computing_molecular_graphics
;
O. V. Dolomanov, L. J. Bourhis, R. J. Gildea, J. A. K. Howard and H. Puschmann,
OLEX2: a complete structure solution, refinement and analysis program.
J. Appl. Cryst. (2009). 42, 339-341.
;
_computing_publication_material
;
O. V. Dolomanov, L. J. Bourhis, R. J. Gildea, J. A. K. Howard and H. Puschmann,
OLEX2: a complete structure solution, refinement and analysis program.
J. Appl. Cryst. (2009). 42, 339-341.
;
_computing_structure_refinement 'SHELXL-97 (Sheldrick, 1997)'
_computing_structure_solution 'A short history of SHELX (Sheldrick, 2007)/Bruker'
_diffrn_ambient_temperature 103.3
_diffrn_detector_area_resol_mean 16.0971
_diffrn_measured_fraction_theta_full 0.985
_diffrn_measured_fraction_theta_max 0.985
_diffrn_measurement_details
;
#__ type_ start__ end____ width___ exp.time_
  1 omega  -25.00    2.00   1.0000    1.5000
omega____ theta____ kappa____ phi______ frames
    -       -8.5000   45.0000 -120.0000 27

#__ type_ start__ end____ width___ exp.time_
  2 omega   26.00   53.00   1.0000    1.5000
omega____ theta____ kappa____ phi______ frames
    -       -8.5000   45.0000 -120.0000 27

#__ type_ start__ end____ width___ exp.time_
  3 omega   31.00   93.00   1.0000    1.5000
omega____ theta____ kappa____ phi______ frames
    -       36.7919 -140.0000  -14.0000 62

#__ type_ start__ end____ width___ exp.time_
  4 omega   20.00   56.00   1.0000    1.5000
omega____ theta____ kappa____ phi______ frames
    -       36.7919  -37.0000  -90.0000 36

#__ type_ start__ end____ width___ exp.time_
  5 omega   23.00   88.00   1.0000    1.5000
omega____ theta____ kappa____ phi______ frames
    -       36.7919 -129.0000  158.0000 65

#__ type_ start__ end____ width___ exp.time_
  6 omega  -15.00   51.00   1.0000    1.5000
omega____ theta____ kappa____ phi______ frames
    -       36.7919  -77.0000 -180.0000 66

#__ type_ start__ end____ width___ exp.time_
  7 omega   44.00   84.00   1.0000    2.5000
omega____ theta____ kappa____ phi______ frames
    -      108.0000  -45.0000  176.0000 40

#__ type_ start__ end____ width___ exp.time_
  8 omega   70.00  178.00   1.0000    2.5000
omega____ theta____ kappa____ phi______ frames
    -      108.0000   15.0000  -60.0000 108

#__ type_ start__ end____ width___ exp.time_
  9 omega  119.00  161.00   1.0000    2.5000
omega____ theta____ kappa____ phi______ frames
    -      108.0000  111.0000 -180.0000 42

#__ type_ start__ end____ width___ exp.time_
 10 omega   57.00   97.00   1.0000    2.5000
omega____ theta____ kappa____ phi______ frames
    -      108.0000  -45.0000  -60.0000 40

#__ type_ start__ end____ width___ exp.time_
 11 omega  103.00  178.00   1.0000    2.5000
omega____ theta____ kappa____ phi______ frames
    -      108.0000  111.0000  -60.0000 75

#__ type_ start__ end____ width___ exp.time_
 12 omega  102.00  178.00   1.0000    2.5000
omega____ theta____ kappa____ phi______ frames
    -      108.0000  111.0000 -150.0000 76

#__ type_ start__ end____ width___ exp.time_
 13 omega  110.00  149.00   1.0000    2.5000
omega____ theta____ kappa____ phi______ frames
    -      108.0000  111.0000 -120.0000 39

#__ type_ start__ end____ width___ exp.time_
 14 omega   61.00   91.00   1.0000    2.5000
omega____ theta____ kappa____ phi______ frames
    -      108.0000  -45.0000  120.0000 30
;
_diffrn_measurement_device_type 'Xcalibur, Eos, Gemini'
_diffrn_measurement_method '\w scans'
_diffrn_orient_matrix_UB_11 0.0306703000
_diffrn_orient_matrix_UB_12 -0.0309389000
_diffrn_orient_matrix_UB_13 0.0580696000
_diffrn_orient_matrix_UB_21 0.0899077000
_diffrn_orient_matrix_UB_22 -0.1293086000
_diffrn_orient_matrix_UB_23 -0.0157291000
_diffrn_orient_matrix_UB_31 0.1387104000
_diffrn_orient_matrix_UB_32 0.0904696000
_diffrn_orient_matrix_UB_33 -0.0026649000
_diffrn_radiation_monochromator graphite
_diffrn_radiation_type 'Cu K\a'
_diffrn_radiation_wavelength 1.5418
_diffrn_reflns_av_R_equivalents 0.0280
_diffrn_reflns_av_unetI/netI 0.0410
_diffrn_reflns_limit_h_max 11
_diffrn_reflns_limit_h_min -4
_diffrn_reflns_limit_k_max 11
_diffrn_reflns_limit_k_min -11
_diffrn_reflns_limit_l_max 28
_diffrn_reflns_limit_l_min -31
_diffrn_reflns_number 7719
_diffrn_reflns_theta_full 71.18
_diffrn_reflns_theta_max 71.18
_diffrn_reflns_theta_min 3.46
_diffrn_source 'Enhance (Cu) X-ray Source'
_exptl_absorpt_coefficient_mu 2.589
_exptl_absorpt_correction_T_max 1.00000
_exptl_absorpt_correction_T_min 0.84131
_exptl_absorpt_correction_type multi-scan
_exptl_absorpt_process_details
;
CrysAlisPro, Agilent Technologies,
Version 1.171.35.11 (release 16-05-2011 CrysAlis171 .NET)
(compiled May 16 2011,17:55:39)
Empirical absorption correction using spherical harmonics,
 implemented in SCALE3 ABSPACK scaling algorithm.
;
_exptl_crystal_density_diffrn 1.451
_exptl_crystal_density_method 'not measured'
_exptl_crystal_F_000 1040
_exptl_crystal_size_max 0.15
_exptl_crystal_size_mid 0.15
_exptl_crystal_size_min 0.10
_refine_diff_density_max 0.599
_refine_diff_density_min -0.573
_refine_diff_density_rms 0.059
_refine_ls_abs_structure_details 'Flack H D (1983), Acta Cryst. A39, 876-881'
_refine_ls_abs_structure_Flack -0.003(18)
_refine_ls_extinction_method none
_refine_ls_goodness_of_fit_ref 1.031
_refine_ls_hydrogen_treatment mixed
_refine_ls_matrix_type full
_refine_ls_number_parameters 304
_refine_ls_number_reflns 4256
_refine_ls_number_restraints 0
_refine_ls_restrained_S_all 1.031
_refine_ls_R_factor_all 0.0414
_refine_ls_R_factor_gt 0.0394
_refine_ls_shift/su_max 0.000
_refine_ls_shift/su_mean 0.000
_refine_ls_structure_factor_coef Fsqd
_refine_ls_weighting_details 'calc w=1/[\s^2^(Fo^2^)+(0.0522P)^2^+1.5064P] where P=(Fo^2^+2Fc^2^)/3'
_refine_ls_weighting_scheme calc
_refine_ls_wR_factor_gt 0.0994
_refine_ls_wR_factor_ref 0.1015
_reflns_number_gt 4060
_reflns_number_total 4256
_reflns_threshold_expression >2sigma(I)
_cod_data_source_file c7ra05774a2.cif
_cod_data_source_block exp_3220
_cod_original_cell_volume 2245.52(9)
_cod_database_code 7228623
_reflns_odcompleteness_completeness 99.96
_reflns_odcompleteness_iscentric 1
_reflns_odcompleteness_theta 66.97

loop_
_space_group_symop_id
_space_group_symop_operation_xyz
1 'x, y, z'
2 '-x+1/2, -y, z+1/2'
3 'x+1/2, -y+1/2, -z'
4 '-x, y+1/2, -z+1/2'

loop_
_atom_site_label
_atom_site_type_symbol
_atom_site_fract_x
_atom_site_fract_y
_atom_site_fract_z
_atom_site_U_iso_or_equiv
_atom_site_adp_type
_atom_site_occupancy
_atom_site_symmetry_multiplicity
_atom_site_calc_flag
_atom_site_refinement_flags
_atom_site_disorder_assembly
_atom_site_disorder_group
S1 S -0.17608(6) -0.09597(6) -0.00436(2) 0.01732(14) Uani 1 1 d . . .
S2 S -0.44494(8) -0.19739(6) 0.10524(2) 0.01957(15) Uani 1 1 d . . .
O3 O -0.6567(2) -0.0550(2) 0.01619(7) 0.0203(4) Uani 1 1 d . . .
O1 O -0.0938(2) 0.0919(2) -0.11876(8) 0.0287(5) Uani 1 1 d . . .
O2 O -0.6494(2) -0.1124(2) -0.09193(8) 0.0280(5) Uani 1 1 d . . .
H2 H -0.6804 -0.1225 -0.0621 0.042 Uiso 1 1 calc R . .
O4 O -0.1468(2) 0.1674(2) 0.07871(8) 0.0308(5) Uani 1 1 d . . .
N1 N -0.4321(2) 0.0279(2) -0.00423(8) 0.0165(4) Uani 1 1 d . . .
C10 C -0.5342(3) -0.0178(3) 0.02963(10) 0.0165(5) Uani 1 1 d . . .
N2 N -0.3684(3) 0.0751(2) 0.09798(9) 0.0215(5) Uani 1 1 d . . .
O6 O -0.6980(2) 0.0233(3) 0.23530(8) 0.0325(5) Uani 1 1 d . . .
H6 H -0.7068 0.0092 0.2667 0.049 Uiso 1 1 calc R . .
C3 C -0.4436(3) -0.0779(3) -0.14658(10) 0.0258(6) Uani 1 1 d . . .
H3A H -0.4858 0.0034 -0.1634 0.031 Uiso 1 1 calc R . .
H3B H -0.4743 -0.1601 -0.1658 0.031 Uiso 1 1 calc R . .
C2 C -0.4966(3) -0.0871(3) -0.09027(10) 0.0194(5) Uani 1 1 d . . .
H2A H -0.4479 -0.1653 -0.0728 0.023 Uiso 1 1 calc R . .
C1 C -0.4628(3) 0.0488(3) -0.06078(10) 0.0184(5) Uani 1 1 d . . .
H1 H -0.5476 0.1104 -0.0639 0.022 Uiso 1 1 calc R . .
C19 C 0.0119(3) -0.0391(3) -0.00048(13) 0.0281(6) Uani 1 1 d . . .
H19A H 0.0330 0.0219 -0.0293 0.042 Uiso 1 1 calc R . .
H19B H 0.0752 -0.1188 -0.0019 0.042 Uiso 1 1 calc R . .
H19C H 0.0272 0.0099 0.0318 0.042 Uiso 1 1 calc R . .
C7 C -0.2503(3) 0.1819(3) -0.03007(11) 0.0221(6) Uani 1 1 d . . .
H7A H -0.1462 0.1936 -0.0355 0.027 Uiso 1 1 calc R . .
H7B H -0.2916 0.2698 -0.0183 0.027 Uiso 1 1 calc R . .
C14 C -0.3583(3) 0.0887(3) 0.15498(11) 0.0261(6) Uani 1 1 d . . .
H14 H -0.3064 0.1740 0.1650 0.031 Uiso 1 1 calc R . .
C11 C -0.4914(3) -0.0167(3) 0.08698(10) 0.0170(5) Uani 1 1 d . . .
O5 O -0.2324(3) -0.0147(3) 0.22669(10) 0.0454(7) Uani 1 1 d . . .
H5 H -0.1966 -0.0856 0.2393 0.068 Uiso 1 1 calc R . .
C9 C -0.2582(3) 0.1072(3) 0.06523(11) 0.0210(5) Uani 1 1 d . . .
C13 C -0.5203(3) 0.0946(3) 0.17151(10) 0.0254(6) Uani 1 1 d . . .
H13 H -0.5465 0.1919 0.1787 0.030 Uiso 1 1 calc R . .
C12 C -0.6082(3) 0.0435(3) 0.12359(10) 0.0207(5) Uani 1 1 d . . .
H12A H -0.6783 -0.0275 0.1336 0.025 Uiso 1 1 calc R . .
H12B H -0.6596 0.1203 0.1071 0.025 Uiso 1 1 calc R . .
C5 C -0.2202(3) 0.0516(3) -0.11539(11) 0.0222(6) Uani 1 1 d . . .
C6 C -0.3255(3) 0.1307(3) -0.07983(11) 0.0219(6) Uani 1 1 d . . .
H6A H -0.3597 0.2129 -0.0990 0.026 Uiso 1 1 calc R . .
C8 C -0.2815(3) 0.0652(3) 0.00875(11) 0.0177(5) Uani 1 1 d . . .
C16 C -0.3845(4) -0.1666(3) 0.17292(11) 0.0279(6) Uani 1 1 d . . .
H16 H -0.3298 -0.2493 0.1840 0.033 Uiso 1 1 calc R . .
C18 C -0.5474(4) 0.0082(3) 0.22071(11) 0.0265(6) Uani 1 1 d . . .
H18 H -0.4863 0.0449 0.2490 0.032 Uiso 1 1 calc R . .
C15 C -0.2789(4) -0.0424(4) 0.17485(12) 0.0306(7) Uani 1 1 d . . .
H15 H -0.1940 -0.0616 0.1527 0.037 Uiso 1 1 calc R . .
C4 C -0.2773(3) -0.0671(4) -0.14721(11) 0.0273(7) Uani 1 1 d . . .
H4A H -0.2364 -0.1536 -0.1339 0.033 Uiso 1 1 calc R . .
H4B H -0.2447 -0.0561 -0.1830 0.033 Uiso 1 1 calc R . .
C17 C -0.5097(4) -0.1461(3) 0.21218(11) 0.0301(7) Uani 1 1 d . . .
H17A H -0.5957 -0.1947 0.1995 0.036 Uiso 1 1 calc R . .
H17B H -0.4823 -0.1874 0.2454 0.036 Uiso 1 1 calc R . .
O7 O -0.6827(2) -0.0390(2) 0.33760(7) 0.0283(5) Uani 1 1 d . . .
H7C H -0.7383 -0.0101 0.3618 0.042 Uiso 1 1 d R . .
H7D H -0.5957 -0.0376 0.3486 0.042 Uiso 1 1 d R . .
O8 O -0.8483(4) 0.2637(4) 0.21391(13) 0.0480(8) Uani 0.815(5) 1 d P A 1
H8 H -0.7920 0.2006 0.2219 0.072 Uiso 0.815(5) 1 calc PR A 1
C20 C -0.9873(5) 0.2122(6) 0.21070(19) 0.0480(8) Uani 0.815(5) 1 d P A 1
H20A H -1.0117 0.1958 0.1747 0.072 Uiso 0.815(5) 1 calc PR A 1
H20B H -1.0543 0.2785 0.2254 0.072 Uiso 0.815(5) 1 calc PR A 1
H20C H -0.9933 0.1261 0.2298 0.072 Uiso 0.815(5) 1 calc PR A 1
O9 O -0.9707(14) -0.1376(16) 0.2285(6) 0.046(3) Uani 0.185(5) 1 d P A 2
H9 H -0.9261 -0.0647 0.2232 0.069 Uiso 0.185(5) 1 calc PR A 2
C21 C -0.879(2) -0.233(2) 0.2517(9) 0.046(3) Uani 0.185(5) 1 d P A 2
H21A H -0.8997 -0.3249 0.2384 0.069 Uiso 0.185(5) 1 calc PR A 2
H21B H -0.8933 -0.2322 0.2888 0.069 Uiso 0.185(5) 1 calc PR A 2
H21C H -0.7793 -0.2097 0.2439 0.069 Uiso 0.185(5) 1 calc PR A 2

loop_
_atom_site_aniso_label
_atom_site_aniso_U_11
_atom_site_aniso_U_22
_atom_site_aniso_U_33
_atom_site_aniso_U_23
_atom_site_aniso_U_13
_atom_site_aniso_U_12
S1 0.0162(3) 0.0161(3) 0.0196(3) 0.0008(2) 0.0004(2) 0.0005(2)
S2 0.0293(3) 0.0148(3) 0.0146(3) -0.0007(2) -0.0031(3) 0.0045(3)
O3 0.0171(9) 0.0263(10) 0.0174(9) 0.0020(7) 0.0022(7) -0.0021(8)
O1 0.0231(10) 0.0318(11) 0.0311(11) 0.0093(9) 0.0082(8) 0.0013(9)
O2 0.0259(10) 0.0415(12) 0.0167(9) 0.0068(9) -0.0010(8) -0.0090(10)
O4 0.0325(11) 0.0280(11) 0.0320(11) -0.0063(9) -0.0035(9) -0.0132(9)
N1 0.0178(10) 0.0159(10) 0.0156(10) 0.0015(9) 0.0000(9) -0.0019(8)
C10 0.0213(13) 0.0123(12) 0.0158(12) 0.0008(9) 0.0007(10) 0.0058(10)
N2 0.0280(12) 0.0179(11) 0.0186(11) -0.0046(9) -0.0005(10) -0.0033(9)
O6 0.0438(13) 0.0379(13) 0.0158(10) 0.0036(9) 0.0035(9) 0.0094(10)
C3 0.0297(14) 0.0352(16) 0.0125(12) 0.0032(11) -0.0005(11) -0.0044(14)
C2 0.0225(12) 0.0231(13) 0.0125(11) 0.0062(11) -0.0001(10) -0.0006(11)
C1 0.0178(12) 0.0215(12) 0.0161(12) 0.0058(10) 0.0016(10) 0.0032(10)
C19 0.0146(12) 0.0363(16) 0.0335(16) -0.0023(14) -0.0038(12) -0.0018(11)
C7 0.0257(14) 0.0147(13) 0.0260(14) 0.0027(11) 0.0030(11) -0.0014(11)
C14 0.0363(16) 0.0255(14) 0.0165(13) -0.0066(11) -0.0027(12) -0.0003(13)
C11 0.0213(12) 0.0127(12) 0.0169(12) 0.0022(10) 0.0009(10) 0.0025(10)
O5 0.0603(16) 0.0483(15) 0.0275(12) -0.0114(11) -0.0228(11) 0.0097(13)
C9 0.0267(14) 0.0125(12) 0.0238(14) -0.0023(11) -0.0012(11) 0.0007(11)
C13 0.0412(16) 0.0198(13) 0.0151(12) -0.0013(11) 0.0024(11) 0.0062(13)
C12 0.0285(14) 0.0197(12) 0.0139(12) 0.0015(10) 0.0023(10) 0.0073(11)
C5 0.0214(13) 0.0259(14) 0.0192(13) 0.0109(11) 0.0044(10) 0.0009(11)
C6 0.0228(13) 0.0172(12) 0.0257(14) 0.0076(11) 0.0019(11) 0.0022(11)
C8 0.0186(12) 0.0122(12) 0.0223(13) 0.0011(10) 0.0008(10) -0.0023(9)
C16 0.0455(17) 0.0245(14) 0.0136(12) -0.0005(11) -0.0094(12) 0.0097(13)
C18 0.0411(17) 0.0244(14) 0.0140(12) -0.0005(11) -0.0001(12) 0.0073(13)
C15 0.0326(16) 0.0368(17) 0.0225(14) -0.0083(13) -0.0099(12) 0.0051(13)
C4 0.0269(15) 0.0395(18) 0.0156(13) 0.0012(12) 0.0045(11) 0.0003(13)
C17 0.0540(19) 0.0234(14) 0.0129(12) 0.0042(11) -0.0032(13) 0.0061(14)
O7 0.0256(10) 0.0430(12) 0.0162(9) 0.0023(9) 0.0011(8) 0.0057(9)
O8 0.0526(15) 0.0537(18) 0.0378(14) 0.0042(13) -0.0105(12) -0.0008(13)
C20 0.0526(15) 0.0537(18) 0.0378(14) 0.0042(13) -0.0105(12) -0.0008(13)
O9 0.033(6) 0.049(7) 0.056(8) -0.016(6) 0.002(5) -0.015(5)
C21 0.033(6) 0.049(7) 0.056(8) -0.016(6) 0.002(5) -0.015(5)

loop_
_atom_type_symbol
_atom_type_description
_atom_type_scat_dispersion_real
_atom_type_scat_dispersion_imag
_atom_type_scat_source
C C 0.0181 0.0091 'International Tables Vol C Tables 4.2.6.8 and 6.1.1.4'
H H 0.0000 0.0000 'International Tables Vol C Tables 4.2.6.8 and 6.1.1.4'
N N 0.0311 0.0180 'International Tables Vol C Tables 4.2.6.8 and 6.1.1.4'
O O 0.0492 0.0322 'International Tables Vol C Tables 4.2.6.8 and 6.1.1.4'
S S 0.3331 0.5567 'International Tables Vol C Tables 4.2.6.8 and 6.1.1.4'

loop_
_geom_angle_atom_site_label_1
_geom_angle_atom_site_label_2
_geom_angle_atom_site_label_3
_geom_angle
C19 S1 C8 103.61(13)
C16 S2 C11 99.04(13)
C2 O2 H2 109.5
C10 N1 C1 122.5(2)
C10 N1 C8 126.0(2)
C8 N1 C1 111.5(2)
O3 C10 N1 123.3(2)
O3 C10 C11 120.6(2)
N1 C10 C11 116.1(2)
C11 N2 C14 107.1(2)
C9 N2 C14 123.4(2)
C9 N2 C11 126.7(2)
C18 O6 H6 109.5
H3A C3 H3B 108.2
C2 C3 H3A 109.8
C2 C3 H3B 109.8
C2 C3 C4 109.4(2)
C4 C3 H3A 109.8
C4 C3 H3B 109.8
O2 C2 C3 107.2(2)
O2 C2 H2A 109.4
O2 C2 C1 111.0(2)
C3 C2 H2A 109.4
C3 C2 C1 110.5(2)
C1 C2 H2A 109.4
N1 C1 C2 113.7(2)
N1 C1 H1 108.1
N1 C1 C6 102.7(2)
C2 C1 H1 108.1
C2 C1 C6 115.8(2)
C6 C1 H1 108.1
S1 C19 H19A 109.5
S1 C19 H19B 109.5
S1 C19 H19C 109.5
H19A C19 H19B 109.5
H19A C19 H19C 109.5
H19B C19 H19C 109.5
H7A C7 H7B 109.1
C6 C7 H7A 111.2
C6 C7 H7B 111.2
C8 C7 H7A 111.2
C8 C7 H7B 111.2
C8 C7 C6 102.9(2)
N2 C14 H14 111.4
N2 C14 C13 102.4(2)
N2 C14 C15 106.6(2)
C13 C14 H14 111.4
C15 C14 H14 111.4
C15 C14 C13 113.2(3)
C10 C11 S2 107.35(17)
C10 C11 C12 114.4(2)
N2 C11 S2 109.81(18)
N2 C11 C10 113.0(2)
N2 C11 C12 101.2(2)
C12 C11 S2 111.07(18)
C15 O5 H5 109.5
O4 C9 N2 123.9(3)
O4 C9 C8 120.8(3)
N2 C9 C8 115.3(2)
C14 C13 H13 108.7
C14 C13 C12 105.8(2)
C12 C13 H13 108.7
C18 C13 C14 111.3(2)
C18 C13 H13 108.7
C18 C13 C12 113.4(3)
C11 C12 C13 103.9(2)
C11 C12 H12A 111.0
C11 C12 H12B 111.0
C13 C12 H12A 111.0
C13 C12 H12B 111.0
H12A C12 H12B 109.0
O1 C5 C6 118.9(3)
O1 C5 C4 122.2(3)
C4 C5 C6 118.8(2)
C1 C6 H6A 107.6
C7 C6 C1 105.3(2)
C7 C6 H6A 107.6
C5 C6 C1 116.5(2)
C5 C6 C7 111.8(2)
C5 C6 H6A 107.6
N1 C8 S1 104.30(17)
N1 C8 C7 102.0(2)
N1 C8 C9 114.5(2)
C7 C8 S1 113.35(19)
C9 C8 S1 108.68(18)
C9 C8 C7 113.6(2)
S2 C16 H16 107.2
C15 C16 S2 110.1(2)
C15 C16 H16 107.2
C15 C16 C17 110.5(2)
C17 C16 S2 114.2(2)
C17 C16 H16 107.2
O6 C18 C13 108.4(2)
O6 C18 H18 108.8
O6 C18 C17 110.5(3)
C13 C18 H18 108.8
C13 C18 C17 111.6(2)
C17 C18 H18 108.8
C14 C15 H15 109.7
O5 C15 C14 107.4(3)
O5 C15 C16 111.4(3)
O5 C15 H15 109.7
C16 C15 C14 108.9(2)
C16 C15 H15 109.7
C3 C4 H4A 108.9
C3 C4 H4B 108.9
C5 C4 C3 113.3(3)
C5 C4 H4A 108.9
C5 C4 H4B 108.9
H4A C4 H4B 107.7
C16 C17 H17A 109.1
C16 C17 H17B 109.1
C18 C17 C16 112.6(3)
C18 C17 H17A 109.1
C18 C17 H17B 109.1
H17A C17 H17B 107.8
H7C O7 H7D 108.6
C21 O9 H9 109.5
O9 C21 H21A 109.5
O9 C21 H21B 109.5
O9 C21 H21C 109.5
H21A C21 H21B 109.5
H21A C21 H21C 109.5
H21B C21 H21C 109.5

loop_
_geom_bond_atom_site_label_1
_geom_bond_atom_site_label_2
_geom_bond_distance
S1 C19 1.809(3)
S1 C8 1.852(3)
S2 C11 1.843(3)
S2 C16 1.842(3)
O3 C10 1.227(3)
O1 C5 1.224(4)
O2 H2 0.8200
O2 C2 1.421(3)
O4 C9 1.222(4)
N1 C10 1.348(3)
N1 C1 1.487(3)
N1 C8 1.463(3)
C10 C11 1.518(3)
N2 C14 1.467(3)
N2 C11 1.457(3)
N2 C9 1.347(4)
O6 H6 0.8200
O6 C18 1.436(4)
C3 H3A 0.9700
C3 H3B 0.9700
C3 C2 1.523(3)
C3 C4 1.528(4)
C2 H2A 0.9800
C2 C1 1.536(4)
C1 H1 0.9800
C1 C6 1.561(4)
C19 H19A 0.9600
C19 H19B 0.9600
C19 H19C 0.9600
C7 H7A 0.9700
C7 H7B 0.9700
C7 C6 1.528(4)
C7 C8 1.523(4)
C14 H14 0.9800
C14 C13 1.544(4)
C14 C15 1.538(4)
C11 C12 1.535(4)
O5 H5 0.8200
O5 C15 1.418(4)
C9 C8 1.515(4)
C13 H13 0.9800
C13 C12 1.546(4)
C13 C18 1.526(4)
C12 H12A 0.9700
C12 H12B 0.9700
C5 C6 1.527(4)
C5 C4 1.493(4)
C6 H6A 0.9800
C16 H16 0.9800
C16 C15 1.534(5)
C16 C17 1.537(4)
C18 H18 0.9800
C18 C17 1.534(4)
C15 H15 0.9800
C4 H4A 0.9700
C4 H4B 0.9700
C17 H17A 0.9700
C17 H17B 0.9700
O7 H7C 0.8479
O7 H7D 0.8450
O8 H8 0.8200
O8 C20 1.369(6)
C20 H20A 0.9600
C20 H20B 0.9600
C20 H20C 0.9600
O9 H9 0.8200
O9 C21 1.38(3)
C21 H21A 0.9600
C21 H21B 0.9600
C21 H21C 0.9600

loop_
_geom_torsion_atom_site_label_1
_geom_torsion_atom_site_label_2
_geom_torsion_atom_site_label_3
_geom_torsion_atom_site_label_4
_geom_torsion
S2 C11 C12 C13 83.0(2)
S2 C16 C15 C14 60.8(3)
S2 C16 C15 O5 179.0(2)
S2 C16 C17 C18 -94.3(3)
O3 C10 C11 S2 80.0(3)
O3 C10 C11 N2 -158.8(2)
O3 C10 C11 C12 -43.7(3)
O1 C5 C6 C1 -158.2(2)
O1 C5 C6 C7 -37.1(3)
O1 C5 C4 C3 -166.4(3)
O2 C2 C1 N1 93.2(3)
O2 C2 C1 C6 -148.2(2)
O4 C9 C8 S1 79.0(3)
O4 C9 C8 N1 -164.9(2)
O4 C9 C8 C7 -48.2(4)
N1 C10 C11 S2 -101.9(2)
N1 C10 C11 N2 19.3(3)
N1 C10 C11 C12 134.4(2)
N1 C1 C6 C7 -14.7(3)
N1 C1 C6 C5 109.8(3)
C10 N1 C1 C2 -65.8(3)
C10 N1 C1 C6 168.3(2)
C10 N1 C8 S1 94.6(3)
C10 N1 C8 C7 -147.2(2)
C10 N1 C8 C9 -24.1(3)
C10 C11 C12 C13 -155.3(2)
N2 C14 C13 C12 15.1(3)
N2 C14 C13 C18 138.7(2)
N2 C14 C15 O5 164.1(3)
N2 C14 C15 C16 -75.1(3)
N2 C11 C12 C13 -33.5(3)
N2 C9 C8 S1 -101.9(2)
N2 C9 C8 N1 14.2(3)
N2 C9 C8 C7 130.9(3)
O6 C18 C17 C16 152.2(2)
C3 C2 C1 N1 -148.0(2)
C3 C2 C1 C6 -29.4(3)
C2 C3 C4 C5 -55.5(3)
C2 C1 C6 C7 -139.2(2)
C2 C1 C6 C5 -14.7(3)
C1 N1 C10 O3 5.2(4)
C1 N1 C10 C11 -172.8(2)
C1 N1 C8 S1 -86.4(2)
C1 N1 C8 C7 31.8(3)
C1 N1 C8 C9 154.9(2)
C19 S1 C8 N1 169.28(18)
C19 S1 C8 C7 59.2(2)
C19 S1 C8 C9 -68.2(2)
C14 N2 C11 S2 -71.7(2)
C14 N2 C11 C10 168.5(2)
C14 N2 C11 C12 45.8(3)
C14 N2 C9 O4 -9.9(4)
C14 N2 C9 C8 171.0(2)
C14 C13 C12 C11 11.3(3)
C14 C13 C18 O6 177.4(2)
C14 C13 C18 C17 -60.7(3)
C11 S2 C16 C15 -47.3(2)
C11 S2 C16 C17 77.8(2)
C11 N2 C14 C13 -38.3(3)
C11 N2 C14 C15 80.8(3)
C11 N2 C9 O4 -168.5(3)
C11 N2 C9 C8 12.4(4)
C9 N2 C14 C13 159.5(3)
C9 N2 C14 C15 -81.4(3)
C9 N2 C11 S2 89.7(3)
C9 N2 C11 C10 -30.1(4)
C9 N2 C11 C12 -152.8(3)
C13 C14 C15 O5 -84.0(3)
C13 C14 C15 C16 36.7(3)
C13 C18 C17 C16 31.4(4)
C12 C13 C18 O6 -63.5(3)
C12 C13 C18 C17 58.4(3)
C6 C7 C8 S1 72.3(2)
C6 C7 C8 N1 -39.2(3)
C6 C7 C8 C9 -163.0(2)
C6 C5 C4 C3 9.9(4)
C8 N1 C10 O3 -175.8(2)
C8 N1 C10 C11 6.1(4)
C8 N1 C1 C2 115.1(2)
C8 N1 C1 C6 -10.8(3)
C8 C7 C6 C1 33.6(3)
C8 C7 C6 C5 -93.8(3)
C16 S2 C11 C10 175.78(19)
C16 S2 C11 N2 52.6(2)
C16 S2 C11 C12 -58.5(2)
C18 C13 C12 C11 -110.9(3)
C15 C14 C13 C12 -99.3(3)
C15 C14 C13 C18 24.3(3)
C15 C16 C17 C18 30.6(3)
C4 C3 C2 O2 -173.7(3)
C4 C3 C2 C1 65.3(3)
C4 C5 C6 C1 25.3(4)
C4 C5 C6 C7 146.4(3)
C17 C16 C15 C14 -66.4(3)
C17 C16 C15 O5 51.9(3)
